data_2219162
loop_
_publ_author_name
'Huang, Xiao-Hui'
'Pan, Wei-Bo'
'Xu, Xiao-Hong'
'Zeng, Rong-Hua'

_publ_section_title
;<i>catena</i>-Poly[[[diaquaterbium(III)]-tri-\m~2~-isonicotinato-\k^6^<i>O</i>:<i>O</i>']
 tris(perchlorate) monohydrate]
;
_journal_coeditor_code RZ2238
_journal_issue 8
_journal_name_full 'Acta Crystallographica Section E'
_journal_page_first m1098
_journal_page_last m1099
_journal_paper_doi 10.1107/S1600536808023623
_journal_volume 64
_journal_year 2008
_chemical_formula_iupac '[Tb (C6 H5 N O2)3 (H2 O)2] (Cl O4)3, H2 O'
_chemical_formula_moiety 'C18 H19 N3 O8 Tb 3+, 3(Cl O4 -), H2 O'
_chemical_formula_sum 'C18 H21 Cl3 N3 O21 Tb'
_chemical_formula_weight 880.65
_chemical_name_systematic
;
<i>catena</i>-Poly[[[diaquaterbium(III)]-tri-\m~2~-isonicotinato-
\k^6^<i>O</i>:<i>O</i>'] tris(perchlorate) monohydrate]
;
_space_group_IT_number 2
_symmetry_cell_setting triclinic
_symmetry_space_group_name_Hall '-P 1'
_symmetry_space_group_name_H-M 'P -1'
_atom_sites_solution_hydrogens geom
_atom_sites_solution_primary direct
_atom_sites_solution_secondary difmap
_audit_creation_method SHELXL-97
_cell_angle_alpha 104.402(2)
_cell_angle_beta 91.480(2)
_cell_angle_gamma 111.159(2)
_cell_formula_units_Z 2
_cell_length_a 9.5270(4)
_cell_length_b 10.9508(4)
_cell_length_c 15.1309(6)
_cell_measurement_reflns_used 6377
_cell_measurement_temperature 296(2)
_cell_measurement_theta_max 28.00
_cell_measurement_theta_min 1.66
_cell_volume 1414.17(10)
_computing_cell_refinement 'APEX2 (Bruker, 2004)'
_computing_data_collection 'APEX2 (Bruker, 2004)'
_computing_data_reduction 'SAINT (Bruker, 2004)'
_computing_molecular_graphics 'SHELXTL (Sheldrick, 2008)'
_computing_publication_material 'SHELXL97 (Sheldrick, 2008)'
_computing_structure_refinement 'SHELXL97 (Sheldrick, 2008)'
_computing_structure_solution 'SHELXS97 (Sheldrick, 2008)'
_diffrn_ambient_temperature 296(2)
_diffrn_measured_fraction_theta_full 0.988
_diffrn_measured_fraction_theta_max 0.988
_diffrn_measurement_device_type 'Bruker APEXII area-detector diffractometer'
_diffrn_measurement_method '\f and \w scan'
_diffrn_radiation_monochromator graphite
_diffrn_radiation_source 'fine-focus sealed tube'
_diffrn_radiation_type MoK\a
_diffrn_radiation_wavelength 0.71073
_diffrn_reflns_av_R_equivalents 0.0236
_diffrn_reflns_av_sigmaI/netI 0.0257
_diffrn_reflns_limit_h_max 12
_diffrn_reflns_limit_h_min -12
_diffrn_reflns_limit_k_max 14
_diffrn_reflns_limit_k_min -14
_diffrn_reflns_limit_l_max 19
_diffrn_reflns_limit_l_min -19
_diffrn_reflns_number 19700
_diffrn_reflns_theta_full 27.77
_diffrn_reflns_theta_max 27.77
_diffrn_reflns_theta_min 2.08
_diffrn_standards_number 0
_exptl_absorpt_coefficient_mu 2.884
_exptl_absorpt_correction_T_max 0.6455
_exptl_absorpt_correction_T_min 0.5662
_exptl_absorpt_correction_type multi-scan
_exptl_absorpt_process_details '(SADABS, Sheldrick, 1996)'
_exptl_crystal_colour colourless
_exptl_crystal_density_diffrn 2.068
_exptl_crystal_density_method 'not measured'
_exptl_crystal_description block
_exptl_crystal_F_000 868
_exptl_crystal_size_max 0.20
_exptl_crystal_size_mid 0.18
_exptl_crystal_size_min 0.15
_refine_diff_density_max 0.945
_refine_diff_density_min -0.786
_refine_ls_extinction_method none
_refine_ls_goodness_of_fit_ref 1.042
_refine_ls_hydrogen_treatment constr
_refine_ls_matrix_type full
_refine_ls_number_parameters 452
_refine_ls_number_reflns 6605
_refine_ls_number_restraints 77
_refine_ls_restrained_S_all 1.061
_refine_ls_R_factor_all 0.0227
_refine_ls_R_factor_gt 0.0205
_refine_ls_shift/su_max 0.001
_refine_ls_shift/su_mean 0.000
_refine_ls_structure_factor_coef Fsqd
_refine_ls_weighting_details 'calc w=1/[\s^2^(Fo^2^)+(0.0210P)^2^+1.1255P] where P=(Fo^2^+2Fc^2^)/3'
_refine_ls_weighting_scheme calc
_refine_ls_wR_factor_gt 0.0474
_refine_ls_wR_factor_ref 0.0484
_reflns_number_gt 6206
_reflns_number_total 6605
_reflns_threshold_expression >2sigma(I)
_cod_data_source_file rz2238.cif
_cod_data_source_block I
_cod_database_code 2219162
_cod_database_fobs_code 2219162

loop_
_symmetry_equiv_pos_as_xyz
'x, y, z'
'-x, -y, -z'

loop_
_atom_site_type_symbol
_atom_site_label
_atom_site_fract_x
_atom_site_fract_y
_atom_site_fract_z
_atom_site_U_iso_or_equiv
_atom_site_adp_type
_atom_site_calc_flag
_atom_site_refinement_flags
_atom_site_occupancy
_atom_site_disorder_assembly
_atom_site_disorder_group
C C1 0.5075(3) 0.5494(2) 0.34089(15) 0.0209(4) Uani d . 1 . .
C C2 0.5770(3) 0.5734(2) 0.25475(15) 0.0226(5) Uani d . 1 . .
C C3 0.5067(3) 0.6111(3) 0.19077(17) 0.0316(5) Uani d . 1 . .
H H3 0.4147 0.6209 0.1997 0.038 Uiso calc R 1 . .
C C4 0.5740(4) 0.6338(3) 0.11420(19) 0.0421(7) Uani d . 1 . .
H H4 0.5284 0.6602 0.0712 0.051 Uiso calc R 1 . .
C C5 0.7756(4) 0.5802(3) 0.1610(2) 0.0432(7) Uani d . 1 . .
H H5 0.8660 0.5686 0.1494 0.052 Uiso calc R 1 . .
C C6 0.7134(3) 0.5586(3) 0.23913(19) 0.0331(6) Uani d . 1 . .
H H6 0.7626 0.5341 0.2815 0.040 Uiso calc R 1 . .
C C7 0.5896(3) 0.7590(2) 0.58623(15) 0.0212(4) Uani d . 1 . .
C C8 0.6542(3) 0.9101(2) 0.63494(16) 0.0231(5) Uani d . 1 . .
C C9 0.5830(3) 0.9941(3) 0.6193(2) 0.0358(6) Uani d . 1 . .
H H9 0.4924 0.9581 0.5800 0.043 Uiso calc R 1 . .
C C10 0.6474(4) 1.1312(3) 0.6624(2) 0.0416(7) Uani d . 1 . .
H H10 0.6011 1.1889 0.6520 0.050 Uiso calc R 1 . .
C C11 0.8452(4) 1.1036(3) 0.7370(2) 0.0510(8) Uani d . 1 . .
H H11 0.9340 1.1423 0.7781 0.061 Uiso calc R 1 . .
C C12 0.7861(3) 0.9652(3) 0.6950(2) 0.0386(7) Uani d . 1 . .
H H12 0.8347 0.9101 0.7071 0.046 Uiso calc R 1 . .
C C13 -0.0791(2) 0.3637(2) 0.35190(15) 0.0189(4) Uani d . 1 . .
C C14 -0.1596(3) 0.2516(2) 0.26504(15) 0.0214(4) Uani d . 1 . .
C C15 -0.3153(3) 0.2093(3) 0.24151(18) 0.0316(6) Uani d . 1 . .
H H15 -0.3706 0.2529 0.2772 0.038 Uiso calc R 1 . .
C C16 -0.3860(4) 0.1024(3) 0.1649(2) 0.0432(7) Uani d . 1 . .
H H16 -0.4903 0.0716 0.1489 0.052 Uiso calc R 1 . .
C C17 -0.1552(4) 0.0837(3) 0.13243(19) 0.0426(7) Uani d . 1 . .
H H17 -0.1023 0.0413 0.0934 0.051 Uiso calc R 1 . .
C C18 -0.0790(3) 0.1880(3) 0.20941(17) 0.0314(5) Uani d . 1 . .
H H18 0.0252 0.2155 0.2239 0.038 Uiso calc R 1 . .
Cl Cl1 0.19389(9) 0.70180(8) 0.03011(5) 0.04494(17) Uani d . 1 . .
Cl Cl2 0.29246(9) 0.22081(7) 0.09772(5) 0.04040(16) Uani d . 1 . .
N N1 0.7053(3) 0.6179(3) 0.10183(17) 0.0461(7) Uani d . 1 . .
H H1 0.7463 0.6327 0.0536 0.055 Uiso calc R 1 . .
N N2 0.7759(3) 1.1812(2) 0.71899(18) 0.0424(6) Uani d . 1 . .
H H2 0.8156 1.2674 0.7449 0.051 Uiso calc R 1 . .
N N3 -0.3051(3) 0.0434(2) 0.11387(16) 0.0438(6) Uani d . 1 . .
H H3A -0.3514 -0.0242 0.0665 0.053 Uiso calc R 1 . .
O O1 0.3135(4) 0.8310(3) 0.0649(2) 0.0980(12) Uani d . 1 . .
O O2 0.1590(4) 0.6721(3) -0.06629(17) 0.0719(8) Uani d . 1 . .
O O3 0.0636(3) 0.7009(3) 0.0738(2) 0.0740(8) Uani d . 1 . .
O O4 0.2370(4) 0.5967(3) 0.0487(2) 0.0825(9) Uani d . 1 . .
O O5 0.4033(3) 0.2007(3) 0.03987(17) 0.0615(7) Uani d . 1 . .
O O6 0.2468(4) 0.3225(3) 0.0772(2) 0.0801(9) Uani d . 1 . .
O O7 0.3532(4) 0.2641(3) 0.19129(16) 0.0728(8) Uani d . 1 . .
O O8 0.1675(3) 0.0947(3) 0.0809(2) 0.0852(10) Uani d . 1 . .
O O13 0.37551(18) 0.54575(17) 0.34757(11) 0.0256(3) Uani d . 1 . .
O O14 0.58826(19) 0.53420(17) 0.40081(11) 0.0272(4) Uani d . 1 . .
O O15 0.45551(18) 0.70996(16) 0.54760(12) 0.0265(4) Uani d . 1 . .
O O16 0.67592(18) 0.69729(16) 0.58981(12) 0.0259(4) Uani d . 1 . .
O O17 -0.14890(19) 0.43444(17) 0.39150(11) 0.0275(4) Uani d . 1 . .
O O18 0.05161(18) 0.37668(17) 0.37767(12) 0.0281(4) Uani d . 1 . .
Tb Tb1 0.270670(11) 0.491645(10) 0.483309(7) 0.01654(4) Uani d . 1 . .
O O1W 0.1147(2) 0.53818(19) 0.22458(14) 0.0412(5) Uani d D 1 . .
H H1W 0.1025 0.4998 0.1681 0.062 Uiso d RD 1 . .
H H2W 0.1711 0.5100 0.2502 0.062 Uiso d RD 1 . .
O O2W 0.18165(19) 0.66276(17) 0.44776(12) 0.0298(4) Uani d D 1 . .
H H4W 0.0905 0.6479 0.4333 0.045 Uiso d RD 1 . .
H H3W 0.2191 0.7391 0.4861 0.045 Uiso d RD 1 . .
O O3W 0.0974(2) 0.28637(18) 0.52869(13) 0.0323(4) Uani d D 1 . .
H H5W 0.1357 0.2549 0.5636 0.048 Uiso d RD 1 . .
H H6W 0.0490 0.2213 0.4832 0.048 Uiso d RD 1 . .
Cl Cl3 0.21484(9) 0.04724(7) 0.62478(5) 0.04379(17) Uani d PD 0.561(17) . .
O O9 0.3356(12) 0.1332(11) 0.5842(9) 0.062(3) Uani d PDU 0.561(17) A .
O O10 0.3010(12) 0.0741(6) 0.7152(4) 0.065(2) Uani d PDU 0.561(17) A .
O O11 0.1764(12) -0.0885(8) 0.5784(8) 0.066(2) Uani d PDU 0.561(17) A .
O O12 0.0975(11) 0.0931(12) 0.6326(9) 0.109(4) Uani d PDU 0.561(17) A .
Cl Cl3' 0.21484(9) 0.04724(7) 0.62478(5) 0.04379(17) Uani d PD 0.439(17) A 2
O O9' 0.2951(16) 0.1488(12) 0.5860(10) 0.056(3) Uani d PDU 0.439(17) A 2
O O10' 0.2119(17) 0.0782(8) 0.7181(5) 0.070(3) Uani d PDU 0.439(17) A 2
O O11' 0.2277(15) -0.0826(11) 0.5862(10) 0.065(3) Uani d PDU 0.439(17) A 2
O O12' 0.0520(9) 0.0154(16) 0.5847(10) 0.108(4) Uani d PDU 0.439(17) A 2

loop_
_atom_site_aniso_label
_atom_site_aniso_U_11
_atom_site_aniso_U_22
_atom_site_aniso_U_33
_atom_site_aniso_U_12
_atom_site_aniso_U_13
_atom_site_aniso_U_23
C1 0.0267(11) 0.0172(10) 0.0180(10) 0.0069(9) 0.0022(8) 0.0055(8)
C2 0.0243(11) 0.0208(11) 0.0200(11) 0.0060(9) 0.0040(9) 0.0047(9)
C3 0.0322(13) 0.0395(14) 0.0264(13) 0.0141(11) 0.0057(10) 0.0141(11)
C4 0.0515(18) 0.0481(17) 0.0271(14) 0.0144(14) 0.0052(12) 0.0180(13)
C5 0.0402(16) 0.0495(18) 0.0404(16) 0.0183(14) 0.0189(13) 0.0098(14)
C6 0.0320(13) 0.0383(14) 0.0327(14) 0.0170(11) 0.0088(11) 0.0104(11)
C7 0.0236(11) 0.0185(10) 0.0199(11) 0.0064(9) 0.0062(8) 0.0046(8)
C8 0.0238(11) 0.0186(11) 0.0241(11) 0.0067(9) 0.0045(9) 0.0028(9)
C9 0.0327(14) 0.0224(12) 0.0481(17) 0.0093(11) -0.0036(12) 0.0052(11)
C10 0.0456(17) 0.0229(13) 0.0564(19) 0.0149(12) 0.0067(14) 0.0085(12)
C11 0.0418(17) 0.0331(16) 0.058(2) 0.0070(13) -0.0149(15) -0.0099(14)
C12 0.0378(15) 0.0268(13) 0.0439(16) 0.0129(11) -0.0090(12) -0.0022(12)
C13 0.0198(10) 0.0184(10) 0.0178(10) 0.0056(8) 0.0013(8) 0.0065(8)
C14 0.0254(11) 0.0209(11) 0.0174(10) 0.0083(9) 0.0008(8) 0.0054(9)
C15 0.0279(13) 0.0347(14) 0.0271(13) 0.0088(11) -0.0016(10) 0.0050(11)
C16 0.0391(16) 0.0383(16) 0.0384(16) 0.0031(13) -0.0131(12) 0.0062(13)
C17 0.065(2) 0.0353(15) 0.0265(14) 0.0237(14) 0.0060(13) -0.0009(12)
C18 0.0370(14) 0.0313(13) 0.0256(12) 0.0154(11) 0.0048(10) 0.0041(10)
Cl1 0.0505(4) 0.0462(4) 0.0342(4) 0.0140(3) 0.0078(3) 0.0105(3)
Cl2 0.0534(4) 0.0382(4) 0.0268(3) 0.0162(3) 0.0091(3) 0.0056(3)
N1 0.0547(16) 0.0498(15) 0.0274(12) 0.0105(13) 0.0208(11) 0.0122(11)
N2 0.0426(14) 0.0191(11) 0.0502(15) 0.0027(10) 0.0063(11) -0.0033(10)
N3 0.0626(17) 0.0297(12) 0.0244(12) 0.0088(12) -0.0121(11) -0.0029(9)
O1 0.076(2) 0.072(2) 0.092(2) -0.0128(16) 0.0228(18) -0.0111(17)
O2 0.122(2) 0.0698(18) 0.0360(13) 0.0448(17) 0.0139(14) 0.0228(12)
O3 0.0541(15) 0.089(2) 0.0655(17) 0.0209(14) 0.0186(13) 0.0063(15)
O4 0.112(3) 0.099(2) 0.0642(18) 0.065(2) 0.0037(17) 0.0356(17)
O5 0.0657(16) 0.0725(17) 0.0480(14) 0.0280(13) 0.0226(12) 0.0155(12)
O6 0.116(3) 0.091(2) 0.0670(18) 0.068(2) 0.0267(17) 0.0357(17)
O7 0.112(2) 0.0620(16) 0.0280(12) 0.0186(16) 0.0000(13) 0.0070(11)
O8 0.0703(19) 0.0567(17) 0.089(2) -0.0050(14) 0.0157(16) -0.0055(15)
O13 0.0243(8) 0.0332(9) 0.0235(8) 0.0135(7) 0.0070(6) 0.0111(7)
O14 0.0298(9) 0.0293(9) 0.0227(8) 0.0099(7) -0.0030(7) 0.0102(7)
O15 0.0225(8) 0.0180(8) 0.0336(9) 0.0046(6) -0.0021(7) 0.0027(7)
O16 0.0263(9) 0.0224(8) 0.0297(9) 0.0125(7) 0.0043(7) 0.0034(7)
O17 0.0313(9) 0.0303(9) 0.0231(8) 0.0173(7) 0.0062(7) 0.0026(7)
O18 0.0218(8) 0.0278(9) 0.0296(9) 0.0086(7) -0.0055(7) 0.0014(7)
Tb1 0.01613(6) 0.01654(6) 0.01645(6) 0.00657(4) 0.00083(4) 0.00326(4)
O1W 0.0515(12) 0.0314(10) 0.0364(11) 0.0131(9) -0.0026(9) 0.0068(8)
O2W 0.0266(9) 0.0266(9) 0.0377(10) 0.0130(7) 0.0011(7) 0.0073(8)
O3W 0.0319(9) 0.0255(9) 0.0367(10) 0.0071(7) 0.0033(8) 0.0094(8)
Cl3 0.0564(4) 0.0332(3) 0.0465(4) 0.0181(3) 0.0120(3) 0.0168(3)
O9 0.067(5) 0.052(4) 0.069(4) 0.017(3) 0.020(3) 0.026(3)
O10 0.092(5) 0.047(3) 0.042(3) 0.007(3) -0.009(3) 0.018(2)
O11 0.069(5) 0.027(3) 0.081(4) 0.006(3) -0.027(4) -0.001(2)
O12 0.083(5) 0.120(7) 0.144(7) 0.066(5) 0.042(5) 0.029(5)
Cl3' 0.0564(4) 0.0332(3) 0.0465(4) 0.0181(3) 0.0120(3) 0.0168(3)
O9' 0.075(6) 0.035(4) 0.056(4) 0.012(4) 0.018(4) 0.024(3)
O10' 0.101(7) 0.052(4) 0.049(4) 0.020(4) 0.018(4) 0.016(3)
O11' 0.067(6) 0.041(4) 0.078(6) 0.022(4) -0.002(5) 0.000(3)
O12' 0.063(5) 0.128(8) 0.129(8) 0.051(5) 0.002(5) 0.008(6)

loop_
_atom_type_symbol
_atom_type_description
_atom_type_scat_dispersion_real
_atom_type_scat_dispersion_imag
_atom_type_scat_source
C C 0.0033 0.0016 'International Tables Vol C Tables 4.2.6.8 and 6.1.1.4'
H H 0.0000 0.0000 'International Tables Vol C Tables 4.2.6.8 and 6.1.1.4'
Cl Cl 0.1484 0.1585 'International Tables Vol C Tables 4.2.6.8 and 6.1.1.4'
N N 0.0061 0.0033 'International Tables Vol C Tables 4.2.6.8 and 6.1.1.4'
O O 0.0106 0.0060 'International Tables Vol C Tables 4.2.6.8 and 6.1.1.4'
Tb Tb -0.1723 4.1537 'International Tables Vol C Tables 4.2.6.8 and 6.1.1.4'

loop_
_geom_angle_atom_site_label_1
_geom_angle_atom_site_label_2
_geom_angle_atom_site_label_3
_geom_angle_site_symmetry_1
_geom_angle_site_symmetry_3
_geom_angle
O13 C1 O14 . . 124.7(2)
O13 C1 C2 . . 118.7(2)
O14 C1 C2 . . 116.6(2)
C6 C2 C3 . . 118.9(2)
C6 C2 C1 . . 120.1(2)
C3 C2 C1 . . 121.0(2)
C4 C3 C2 . . 119.5(3)
C4 C3 H3 . . 120.3
C2 C3 H3 . . 120.3
N1 C4 C3 . . 119.6(3)
N1 C4 H4 . . 120.2
C3 C4 H4 . . 120.2
N1 C5 C6 . . 119.4(3)
N1 C5 H5 . . 120.3
C6 C5 H5 . . 120.3
C5 C6 C2 . . 119.8(3)
C5 C6 H6 . . 120.1
C2 C6 H6 . . 120.1
O16 C7 O15 . . 127.4(2)
O16 C7 C8 . . 116.1(2)
O15 C7 C8 . . 116.6(2)
C12 C8 C9 . . 119.3(2)
C12 C8 C7 . . 119.7(2)
C9 C8 C7 . . 121.0(2)
C10 C9 C8 . . 119.3(3)
C10 C9 H9 . . 120.3
C8 C9 H9 . . 120.3
N2 C10 C9 . . 119.7(3)
N2 C10 H10 . . 120.1
C9 C10 H10 . . 120.1
N2 C11 C12 . . 120.1(3)
N2 C11 H11 . . 120.0
C12 C11 H11 . . 120.0
C8 C12 C11 . . 119.0(3)
C8 C12 H12 . . 120.5
C11 C12 H12 . . 120.5
O18 C13 O17 . . 125.8(2)
O18 C13 C14 . . 116.4(2)
O17 C13 C14 . . 117.84(19)
C18 C14 C15 . . 119.4(2)
C18 C14 C13 . . 120.0(2)
C15 C14 C13 . . 120.6(2)
C16 C15 C14 . . 119.1(3)
C16 C15 H15 . . 120.5
C14 C15 H15 . . 120.5
N3 C16 C15 . . 119.7(3)
N3 C16 H16 . . 120.2
C15 C16 H16 . . 120.2
N3 C17 C18 . . 119.7(3)
N3 C17 H17 . . 120.1
C18 C17 H17 . . 120.1
C17 C18 C14 . . 119.0(3)
C17 C18 H18 . . 120.5
C14 C18 H18 . . 120.5
O2 Cl1 O1 . . 110.4(2)
O2 Cl1 O3 . . 109.95(19)
O1 Cl1 O3 . . 109.64(19)
O2 Cl1 O4 . . 108.26(17)
O1 Cl1 O4 . . 110.4(2)
O3 Cl1 O4 . . 108.2(2)
O7 Cl2 O8 . . 108.89(19)
O7 Cl2 O6 . . 109.02(18)
O8 Cl2 O6 . . 111.1(2)
O7 Cl2 O5 . . 110.65(18)
O8 Cl2 O5 . . 108.17(17)
O6 Cl2 O5 . . 109.06(17)
C5 N1 C4 . . 122.8(2)
C5 N1 H1 . . 118.6
C4 N1 H1 . . 118.6
C11 N2 C10 . . 122.6(2)
C11 N2 H2 . . 118.7
C10 N2 H2 . . 118.7
C16 N3 C17 . . 123.1(2)
C16 N3 H3A . . 118.5
C17 N3 H3A . . 118.5
C1 O13 Tb1 . . 115.63(14)
C1 O14 Tb1 . 2_666 177.12(16)
C7 O15 Tb1 . . 136.30(15)
C7 O16 Tb1 . 2_666 144.47(15)
C13 O17 Tb1 . 2_566 152.03(16)
C13 O18 Tb1 . . 148.90(15)
O14 Tb1 O16 2_666 2_666 76.86(6)
O14 Tb1 O18 2_666 . 142.30(6)
O16 Tb1 O18 2_666 . 81.76(6)
O14 Tb1 O15 2_666 . 75.81(6)
O16 Tb1 O15 2_666 . 124.12(6)
O18 Tb1 O15 . . 141.36(6)
O14 Tb1 O17 2_666 2_566 81.73(6)
O16 Tb1 O17 2_666 2_566 140.19(6)
O18 Tb1 O17 . 2_566 95.97(6)
O15 Tb1 O17 . 2_566 81.27(6)
O14 Tb1 O13 2_666 . 122.25(6)
O16 Tb1 O13 2_666 . 76.08(6)
O18 Tb1 O13 . . 81.06(6)
O15 Tb1 O13 . . 78.95(6)
O17 Tb1 O13 2_566 . 143.18(6)
O14 Tb1 O2W 2_666 . 140.16(6)
O16 Tb1 O2W 2_666 . 140.79(6)
O18 Tb1 O2W . . 71.74(6)
O15 Tb1 O2W . . 70.71(6)
O17 Tb1 O2W 2_566 . 72.52(6)
O13 Tb1 O2W . . 71.74(6)
O14 Tb1 O3W 2_666 . 73.90(6)
O16 Tb1 O3W 2_666 . 71.06(6)
O18 Tb1 O3W . . 69.91(6)
O15 Tb1 O3W . . 141.20(6)
O17 Tb1 O3W 2_566 . 70.93(6)
O13 Tb1 O3W . . 138.50(6)
O2W Tb1 O3W . . 122.65(6)
H1W O1W H2W . . 107.2
Tb1 O2W H4W . . 123.7
Tb1 O2W H3W . . 113.6
H4W O2W H3W . . 107.2
Tb1 O3W H5W . . 118.0
Tb1 O3W H6W . . 112.5
H5W O3W H6W . . 106.9
O10' Cl3 O12 . . 78.8(5)
O10' Cl3 O9' . . 119.3(7)
O12 Cl3 O9' . . 91.0(7)
O10' Cl3 O11 . . 117.0(7)
O12 Cl3 O11 . . 116.2(5)
O9' Cl3 O11 . . 121.0(9)
O10' Cl3 O11' . . 113.6(7)
O12 Cl3 O11' . . 135.4(6)
O9' Cl3 O11' . . 114.8(8)
O10' Cl3 O9 . . 121.1(7)
O12 Cl3 O9 . . 110.0(5)
O11 Cl3 O9 . . 110.2(6)
O11' Cl3 O9 . . 99.6(8)
O12 Cl3 O10 . . 112.4(4)
O9' Cl3 O10 . . 107.3(8)
O11 Cl3 O10 . . 108.0(5)
O11' Cl3 O10 . . 94.6(6)
O9 Cl3 O10 . . 98.6(6)
O10' Cl3 O12' . . 104.2(6)
O9' Cl3 O12' . . 100.7(7)
O11 Cl3 O12' . . 81.5(6)
O11' Cl3 O12' . . 100.6(5)
O9 Cl3 O12' . . 116.1(6)
O10 Cl3 O12' . . 138.6(5)
O10' O10 Cl3 . . 65.4(6)
O12' O12 Cl3 . . 81.1(7)
O12' O12 O10' . . 115.2(10)
Cl3 O12 O10' . . 50.4(3)
O10 O10' Cl3 . . 79.5(7)
O10 O10' O12 . . 127.9(9)
Cl3 O10' O12 . . 50.8(4)
O12 O12' Cl3 . . 62.5(6)

loop_
_geom_bond_atom_site_label_1
_geom_bond_atom_site_label_2
_geom_bond_site_symmetry_2
_geom_bond_distance
C1 O13 . 1.251(3)
C1 O14 . 1.255(3)
C1 C2 . 1.515(3)
C2 C6 . 1.385(3)
C2 C3 . 1.386(3)
C3 C4 . 1.372(4)
C3 H3 . 0.9300
C4 N1 . 1.336(4)
C4 H4 . 0.9300
C5 N1 . 1.332(4)
C5 C6 . 1.370(4)
C5 H5 . 0.9300
C6 H6 . 0.9300
C7 O16 . 1.246(3)
C7 O15 . 1.254(3)
C7 C8 . 1.515(3)
C8 C12 . 1.375(4)
C8 C9 . 1.383(4)
C9 C10 . 1.372(4)
C9 H9 . 0.9300
C10 N2 . 1.327(4)
C10 H10 . 0.9300
C11 N2 . 1.321(4)
C11 C12 . 1.380(4)
C11 H11 . 0.9300
C12 H12 . 0.9300
C13 O18 . 1.242(3)
C13 O17 . 1.250(3)
C13 C14 . 1.512(3)
C14 C18 . 1.382(3)
C14 C15 . 1.391(3)
C15 C16 . 1.372(4)
C15 H15 . 0.9300
C16 N3 . 1.323(4)
C16 H16 . 0.9300
C17 N3 . 1.333(4)
C17 C18 . 1.373(4)
C17 H17 . 0.9300
C18 H18 . 0.9300
Cl1 O2 . 1.416(3)
Cl1 O1 . 1.419(3)
Cl1 O3 . 1.419(3)
Cl1 O4 . 1.438(3)
Cl2 O7 . 1.411(2)
Cl2 O8 . 1.419(3)
Cl2 O6 . 1.428(3)
Cl2 O5 . 1.432(2)
N1 H1 . 0.8600
N2 H2 . 0.8600
N3 H3A . 0.8600
O13 Tb1 . 2.4189(16)
O14 Tb1 2_666 2.3152(16)
O15 Tb1 . 2.3406(15)
O16 Tb1 2_666 2.3268(16)
O17 Tb1 2_566 2.3702(16)
O18 Tb1 . 2.3293(15)
Tb1 O14 2_666 2.3152(16)
Tb1 O16 2_666 2.3268(16)
Tb1 O17 2_566 2.3701(16)
Tb1 O2W . 2.4789(17)
Tb1 O3W . 2.5292(17)
O1W H1W . 0.8376
O1W H2W . 0.8389
O2W H4W . 0.8361
O2W H3W . 0.8339
O3W H5W . 0.8383
O3W H6W . 0.8343
Cl3 O10' . 1.371(7)
Cl3 O12 . 1.378(6)
Cl3 O9' . 1.378(9)
Cl3 O11 . 1.382(8)
Cl3 O11' . 1.447(9)
Cl3 O9 . 1.459(8)
Cl3 O10 . 1.484(6)
Cl3 O12' . 1.534(8)
O10 O10' . 0.867(9)
O12 O12' . 0.921(10)
O12 O10' . 1.745(12)

loop_
_geom_hbond_atom_site_label_D
_geom_hbond_atom_site_label_H
_geom_hbond_atom_site_label_A
_geom_hbond_site_symmetry_A
_geom_hbond_distance_DH
_geom_hbond_distance_HA
_geom_hbond_distance_DA
_geom_hbond_angle_DHA
N1 H1 O6 2_665 0.86 2.15 2.949(4) 154.3
N2 H2 O1W 2_676 0.86 1.91 2.756(3) 166.4
N3 H3A O5 2 0.86 2.07 2.902(3) 161.9
O1W H1W O4 . 0.84 2.48 3.054(4) 127.0
O1W H2W O13 . 0.84 2.26 3.030(3) 151.8
O2W H4W O3W 2_566 0.84 2.20 2.920(3) 144.5
O2W H4W O17 . 0.84 2.53 3.164(2) 133.4
O2W H3W O11 1_565 0.83 2.23 2.959(9) 146.8
O3W H5W O12 . 0.84 2.20 2.934(9) 146.4
O3W H6W O11 2_556 0.83 2.14 2.843(9) 142.4
